data_7705082
loop_
_publ_author_name
'Li, Yanhua'
'Song, Xuedan'
'Liu, Yan'
'Guo, Yongkang'
'Sun, Yu'
'Ji, Min'
'You, Zhonglu'
'An, Yonglin'

_publ_section_title
;
 Syntheses, structures, and photocatalytic properties of open-framework
 Ag-Sn-S compounds.
;
_journal_issue 33
_journal_name_full 'Dalton transactions (Cambridge, England : 2003)'
_journal_page_first 11708
_journal_page_last 11714
_journal_paper_doi 10.1039/d0dt02513e
_journal_volume 49
_journal_year 2020
_chemical_formula_sum 'Ag8 Rb8 S16 Sn4'
_chemical_formula_weight 2534.44
_space_group_crystal_system orthorhombic
_space_group_IT_number 68
_space_group_name_Hall '-C 2a 2ac'
_space_group_name_H-M_alt 'C c c a :2'
_audit_creation_method SHELXL-2017/1
_audit_update_record
;
2020-01-04 deposited with the CCDC.	2020-08-10 downloaded from the CCDC.
;
_cell_angle_alpha 90
_cell_angle_beta 90
_cell_angle_gamma 90
_cell_formula_units_Z 2
_cell_length_a 11.6787(18)
_cell_length_b 27.526(4)
_cell_length_c 5.9472(9)
_cell_measurement_reflns_used 4267
_cell_measurement_temperature 296(2)
_cell_measurement_theta_max 24.99
_cell_measurement_theta_min 1.48
_cell_volume 1911.8(5)
_computing_structure_refinement 'SHELXL-2017/1 (Sheldrick, 2017)'
_computing_structure_solution 'SHELXT 2014/5 (Sheldrick, 2014)'
_diffrn_ambient_temperature 296(2)
_diffrn_measured_fraction_theta_full 0.979
_diffrn_measured_fraction_theta_max 0.979
_diffrn_measurement_device_type 'CCD area detector'
_diffrn_measurement_method 'phi and omega scans'
_diffrn_radiation_type MoK\a
_diffrn_radiation_wavelength 0.71073
_diffrn_reflns_av_R_equivalents 0.0411
_diffrn_reflns_av_unetI/netI 0.0380
_diffrn_reflns_Laue_measured_fraction_full 0.979
_diffrn_reflns_Laue_measured_fraction_max 0.979
_diffrn_reflns_limit_h_max 13
_diffrn_reflns_limit_h_min -12
_diffrn_reflns_limit_k_max 29
_diffrn_reflns_limit_k_min -32
_diffrn_reflns_limit_l_max 7
_diffrn_reflns_limit_l_min -6
_diffrn_reflns_number 4267
_diffrn_reflns_point_group_measured_fraction_full 0.979
_diffrn_reflns_point_group_measured_fraction_max 0.979
_diffrn_reflns_theta_full 24.995
_diffrn_reflns_theta_max 24.995
_diffrn_reflns_theta_min 1.480
_diffrn_source 'sealed tube'
_exptl_absorpt_coefficient_mu 17.557
_exptl_absorpt_correction_T_max 0.7462
_exptl_absorpt_correction_T_min 0.4502
_exptl_absorpt_correction_type multi-scan
_exptl_absorpt_process_details 'SADABS 2014/5'
_exptl_crystal_colour yellow
_exptl_crystal_density_diffrn 4.403
_exptl_crystal_density_method 'not measured'
_exptl_crystal_description block
_exptl_crystal_F_000 2256
_exptl_crystal_size_max 0.14
_exptl_crystal_size_mid 0.13
_exptl_crystal_size_min 0.12
_refine_diff_density_max 3.098
_refine_diff_density_min -2.625
_refine_diff_density_rms 0.596
_refine_ls_extinction_coef 0.00081(18)
_refine_ls_extinction_expression Fc^*^=kFc[1+0.001xFc^2^\l^3^/sin(2\q)]^-1/4^
_refine_ls_extinction_method 'SHELXL-2017/1 (Sheldrick 2017)'
_refine_ls_goodness_of_fit_ref 1.011
_refine_ls_hydrogen_treatment undef
_refine_ls_matrix_type full
_refine_ls_number_parameters 51
_refine_ls_number_reflns 830
_refine_ls_number_restraints 0
_refine_ls_restrained_S_all 1.011
_refine_ls_R_factor_all 0.0913
_refine_ls_R_factor_gt 0.0799
_refine_ls_shift/su_max 0.001
_refine_ls_shift/su_mean 0.000
_refine_ls_structure_factor_coef Fsqd
_refine_ls_weighting_details 'w=1/[\s^2^(Fo^2^)+(0.1592P)^2^+1.7365P] where P=(Fo^2^+2Fc^2^)/3'
_refine_ls_weighting_scheme calc
_refine_ls_wR_factor_gt 0.1830
_refine_ls_wR_factor_ref 0.2114
_reflns_Friedel_coverage 0.000
_reflns_number_gt 562
_reflns_number_total 830
_reflns_threshold_expression 'I > 2\s(I)'
_cod_data_source_file d0dt02513e2.cif
_cod_data_source_block 1_CCDC3
_cod_depositor_comments
;
The following automatic conversions were performed:

data item '_exptl_absorpt_correction_type' value 'Multi-scan' was
changed to 'multi-scan' in accordance with the
/home/data/users/saulius/crontab/automatic-downloads/rss-feeds/RSC/lib/dictionaries/cif_core.dic
dictionary named 'cif_core.dic' version 2.4.2 last updated on
2011-04-26.

Automatic conversion script
Id: cif_fix_values 7556 2019-12-06 15:28:31Z antanas 

 Adding full bibliography for 7705079--7705083.cif.
;
_cod_original_sg_symbol_Hall '-C 2b 2bc'
_cod_original_sg_symbol_H-M 'C c c a'
_cod_database_code 7705082
_shelx_shelxl_version_number 2017/1
_shelx_space_group_comment
;
The symmetry employed for this shelxl refinement is uniquely defined
by the following loop, which should always be used as a source of
symmetry information in preference to the above space-group names.
They are only intended as comments.
;
_shelx_estimated_absorpt_t_min 0.4502
_shelx_estimated_absorpt_t_max 0.7462

loop_
_space_group_symop_operation_xyz
'x, y, z'
'-x+1/2, -y, z'
'-x, y, -z+1/2'
'x+1/2, -y, -z+1/2'
'x+1/2, y+1/2, z'
'-x+1, -y+1/2, z'
'-x+1/2, y+1/2, -z+1/2'
'x+1, -y+1/2, -z+1/2'
'-x, -y, -z'
'x-1/2, y, -z'
'x, -y, z-1/2'
'-x-1/2, y, z-1/2'
'-x+1/2, -y+1/2, -z'
'x, y+1/2, -z'
'x+1/2, -y+1/2, z-1/2'
'-x, y+1/2, z-1/2'

loop_
_atom_site_label
_atom_site_type_symbol
_atom_site_fract_x
_atom_site_fract_y
_atom_site_fract_z
_atom_site_U_iso_or_equiv
_atom_site_adp_type
_atom_site_occupancy
_atom_site_site_symmetry_order
_atom_site_calc_flag
_atom_site_refinement_flags_posn
_atom_site_refinement_flags_adp
_atom_site_refinement_flags_occupancy
_atom_site_disorder_assembly
_atom_site_disorder_group
Sn1 Sn 0.500000 0.750000 0.750000 0.0109(6) Uani 1 4 d S T P . .
Ag1 Ag 0.29678(12) 0.750000 0.250000 0.0310(7) Uani 1 2 d S T P . .
Rb3 Rb 0.37493(6) 0.62514(4) 1.01739(19) 0.0308(6) Uani 1 1 d . . . . .
Sn2 Sn 0.250000 0.500000 0.7533(2) 0.0166(7) Uani 0.5 2 d S T P A 1
Ag2 Ag 0.04568(16) 0.50007(6) 0.7533(2) 0.0343(7) Uani 0.5 1 d . . P A 2
S6 S 0.38160(17) 0.69519(9) 0.5414(4) 0.0156(7) Uani 1 1 d . . . . .
S7 S 0.1315(2) 0.55475(13) 1.0039(5) 0.0416(12) Uani 1 1 d . . . . .

loop_
_atom_site_aniso_label
_atom_site_aniso_U_11
_atom_site_aniso_U_22
_atom_site_aniso_U_33
_atom_site_aniso_U_23
_atom_site_aniso_U_13
_atom_site_aniso_U_12
Sn1 0.0124(9) 0.0046(9) 0.0158(9) 0.000 0.000 0.000
Ag1 0.0371(13) 0.0305(10) 0.0254(9) 0.0086(4) 0.000 0.000
Rb3 0.0320(10) 0.0253(9) 0.0352(10) 0.0063(4) -0.0002(4) -0.0030(3)
Sn2 0.0213(15) 0.0086(11) 0.0198(12) 0.000 0.000 0.0006(9)
Ag2 0.0433(13) 0.0338(11) 0.0257(11) -0.0089(9) 0.0026(6) -0.0012(10)
S6 0.0225(14) 0.0114(12) 0.0130(11) -0.0013(8) -0.0045(8) -0.0017(8)
S7 0.027(2) 0.0108(16) 0.087(3) 0.0023(11) -0.0009(11) 0.0017(9)

loop_
_atom_type_symbol
_atom_type_description
_atom_type_scat_dispersion_real
_atom_type_scat_dispersion_imag
_atom_type_scat_source
Ag Ag -0.8971 1.1015 'International Tables Vol C Tables 4.2.6.8 and 6.1.1.4'
Rb Rb -0.9393 2.9676 'International Tables Vol C Tables 4.2.6.8 and 6.1.1.4'
S S 0.1246 0.1234 'International Tables Vol C Tables 4.2.6.8 and 6.1.1.4'
Sn Sn -0.6537 1.4246 'International Tables Vol C Tables 4.2.6.8 and 6.1.1.4'

loop_
_geom_angle_atom_site_label_1
_geom_angle_atom_site_label_2
_geom_angle_atom_site_label_3
_geom_angle
_geom_angle_site_symmetry_1
_geom_angle_site_symmetry_3
_geom_angle_publ_flag
S6 Sn1 S6 117.56(12) . 6_565 ?
S6 Sn1 S6 109.40(10) . 8_466 ?
S6 Sn1 S6 101.84(12) 6_565 8_466 ?
S6 Sn1 S6 101.84(12) . 3_656 ?
S6 Sn1 S6 109.40(10) 6_565 3_656 ?
S6 Sn1 S6 117.56(12) 8_466 3_656 ?
S6 Sn1 Rb3 160.88(6) . 6_565 ?
S6 Sn1 Rb3 57.40(6) 6_565 6_565 ?
S6 Sn1 Rb3 58.07(5) 8_466 6_565 ?
S6 Sn1 Rb3 97.05(6) 3_656 6_565 ?
S6 Sn1 Rb3 58.07(5) . 3_656 ?
S6 Sn1 Rb3 97.05(6) 6_565 3_656 ?
S6 Sn1 Rb3 160.88(6) 8_466 3_656 ?
S6 Sn1 Rb3 57.40(6) 3_656 3_656 ?
Rb3 Sn1 Rb3 137.82(2) 6_565 3_656 ?
S6 Sn1 Rb3 97.05(6) . 8_466 ?
S6 Sn1 Rb3 58.07(5) 6_565 8_466 ?
S6 Sn1 Rb3 57.40(6) 8_466 8_466 ?
S6 Sn1 Rb3 160.88(6) 3_656 8_466 ?
Rb3 Sn1 Rb3 64.28(3) 6_565 8_466 ?
Rb3 Sn1 Rb3 133.87(3) 3_656 8_466 ?
S6 Sn1 Rb3 57.40(6) . . ?
S6 Sn1 Rb3 160.88(6) 6_565 . ?
S6 Sn1 Rb3 97.05(6) 8_466 . ?
S6 Sn1 Rb3 58.07(5) 3_656 . ?
Rb3 Sn1 Rb3 133.87(3) 6_565 . ?
Rb3 Sn1 Rb3 64.28(3) 3_656 . ?
Rb3 Sn1 Rb3 137.82(2) 8_466 . ?
S6 Ag1 S6 133.36(11) . 8_465 ?
S6 Ag1 S6 105.73(9) . 12_655 ?
S6 Ag1 S6 107.84(6) 8_465 12_655 ?
S6 Ag1 S6 107.84(6) . 13_566 ?
S6 Ag1 S6 105.73(9) 8_465 13_566 ?
S6 Ag1 S6 86.30(10) 12_655 13_566 ?
S6 Ag1 Ag1 141.88(6) . 13_565 ?
S6 Ag1 Ag1 59.09(5) 8_465 13_565 ?
S6 Ag1 Ag1 48.75(6) 12_655 13_565 ?
S6 Ag1 Ag1 98.98(8) 13_566 13_565 ?
S6 Ag1 Ag1 59.09(5) . 13_566 ?
S6 Ag1 Ag1 141.88(6) 8_465 13_566 ?
S6 Ag1 Ag1 98.98(8) 12_655 13_566 ?
S6 Ag1 Ag1 48.75(6) 13_566 13_566 ?
Ag1 Ag1 Ag1 139.65(10) 13_565 13_566 ?
S6 Ag1 Rb3 101.37(6) . 8_466 ?
S6 Ag1 Rb3 67.26(6) 8_465 8_466 ?
S6 Ag1 Rb3 143.89(6) 12_655 8_466 ?
S6 Ag1 Rb3 62.69(5) 13_566 8_466 ?
Ag1 Ag1 Rb3 115.012(16) 13_565 8_466 ?
Ag1 Ag1 Rb3 75.059(19) 13_566 8_466 ?
S6 Ag1 Rb3 67.26(6) . 1_554 ?
S6 Ag1 Rb3 101.37(6) 8_465 1_554 ?
S6 Ag1 Rb3 62.69(5) 12_655 1_554 ?
S6 Ag1 Rb3 143.89(6) 13_566 1_554 ?
Ag1 Ag1 Rb3 75.059(19) 13_565 1_554 ?
Ag1 Ag1 Rb3 115.012(16) 13_566 1_554 ?
Rb3 Ag1 Rb3 152.32(5) 8_466 1_554 ?
S6 Ag1 Rb3 56.26(5) . 12_655 ?
S6 Ag1 Rb3 157.80(6) 8_465 12_655 ?
S6 Ag1 Rb3 52.85(5) 12_655 12_655 ?
S6 Ag1 Rb3 85.48(6) 13_566 12_655 ?
Ag1 Ag1 Rb3 100.77(4) 13_565 12_655 ?
Ag1 Ag1 Rb3 59.35(3) 13_566 12_655 ?
Rb3 Ag1 Rb3 134.414(18) 8_466 12_655 ?
Rb3 Ag1 Rb3 61.58(2) 1_554 12_655 ?
S6 Ag1 Rb3 157.80(6) . 13_566 ?
S6 Ag1 Rb3 56.26(5) 8_465 13_566 ?
S6 Ag1 Rb3 85.48(6) 12_655 13_566 ?
S6 Ag1 Rb3 52.85(5) 13_566 13_566 ?
Ag1 Ag1 Rb3 59.35(3) 13_565 13_566 ?
Ag1 Ag1 Rb3 100.77(4) 13_566 13_566 ?
Rb3 Ag1 Rb3 61.58(2) 8_466 13_566 ?
Rb3 Ag1 Rb3 134.414(18) 1_554 13_566 ?
Rb3 Ag1 Rb3 124.19(4) 12_655 13_566 ?
S6 Rb3 S7 108.45(7) . . ?
S6 Rb3 S6 65.37(7) . 3_656 ?
S7 Rb3 S6 172.85(7) . 3_656 ?
S6 Rb3 S7 179.53(7) . 12_656 ?
S7 Rb3 S7 71.84(7) . 12_656 ?
S6 Rb3 S7 114.36(7) 3_656 12_656 ?
S6 Rb3 S6 75.39(6) . 12_656 ?
S7 Rb3 S6 67.13(7) . 12_656 ?
S6 Rb3 S6 113.19(7) 3_656 12_656 ?
S7 Rb3 S6 104.44(7) 12_656 12_656 ?
S6 Rb3 S7 104.90(7) . 10_657 ?
S7 Rb3 S7 112.77(10) . 10_657 ?
S6 Rb3 S7 66.95(7) 3_656 10_657 ?
S7 Rb3 S7 75.27(9) 12_656 10_657 ?
S6 Rb3 S7 179.71(7) 12_656 10_657 ?
S6 Rb3 S7 66.70(7) . 12_655 ?
S7 Rb3 S7 70.22(7) . 12_655 ?
S6 Rb3 S7 103.33(7) 3_656 12_655 ?
S7 Rb3 S7 113.76(10) 12_656 12_655 ?
S6 Rb3 S7 107.83(6) 12_656 12_655 ?
S7 Rb3 S7 72.35(9) 10_657 12_655 ?
S6 Rb3 S6 113.94(7) . 1_556 ?
S7 Rb3 S6 109.48(7) . 1_556 ?
S6 Rb3 S6 76.99(7) 3_656 1_556 ?
S7 Rb3 S6 65.59(8) 12_656 1_556 ?
S6 Rb3 S6 72.50(6) 12_656 1_556 ?
S7 Rb3 S6 107.33(7) 10_657 1_556 ?
S7 Rb3 S6 179.35(7) 12_655 1_556 ?
S6 Rb3 Ag1 78.34(5) . 1_556 ?
S7 Rb3 Ag1 108.54(6) . 1_556 ?
S6 Rb3 Ag1 74.38(5) 3_656 1_556 ?
S7 Rb3 Ag1 101.23(6) 12_656 1_556 ?
S6 Rb3 Ag1 45.36(4) 12_656 1_556 ?
S7 Rb3 Ag1 134.62(6) 10_657 1_556 ?
S7 Rb3 Ag1 141.59(6) 12_655 1_556 ?
S6 Rb3 Ag1 39.01(4) 1_556 1_556 ?
S6 Rb3 Ag2 143.40(5) . 12_656 ?
S7 Rb3 Ag2 72.70(6) . 12_656 ?
S6 Rb3 Ag2 109.85(5) 3_656 12_656 ?
S7 Rb3 Ag2 36.98(6) 12_656 12_656 ?
S6 Rb3 Ag2 132.42(5) 12_656 12_656 ?
S7 Rb3 Ag2 47.34(6) 10_657 12_656 ?
S7 Rb3 Ag2 80.38(6) 12_655 12_656 ?
S6 Rb3 Ag2 98.98(5) 1_556 12_656 ?
Ag1 Rb3 Ag2 137.26(4) 1_556 12_656 ?
S6 Rb3 Ag2 99.17(5) . 2_565 ?
S7 Rb3 Ag2 71.91(6) . 2_565 ?
S6 Rb3 Ag2 104.89(5) 3_656 2_565 ?
S7 Rb3 Ag2 81.26(7) 12_656 2_565 ?
S6 Rb3 Ag2 133.95(5) 12_656 2_565 ?
S7 Rb3 Ag2 46.09(6) 10_657 2_565 ?
S7 Rb3 Ag2 36.05(6) 12_655 2_565 ?
S6 Rb3 Ag2 143.35(5) 1_556 2_565 ?
Ag1 Rb3 Ag2 177.50(4) 1_556 2_565 ?
S6 Rb3 Sn2 141.61(5) . 11_566 ?
S7 Rb3 Sn2 38.84(5) . 11_566 ?
S6 Rb3 Sn2 144.85(5) 3_656 11_566 ?
S7 Rb3 Sn2 38.81(6) 12_656 11_566 ?
S6 Rb3 Sn2 98.36(4) 12_656 11_566 ?
S7 Rb3 Sn2 81.44(6) 10_657 11_566 ?
S7 Rb3 Sn2 80.05(6) 12_655 11_566 ?
S6 Rb3 Sn2 99.36(5) 1_556 11_566 ?
Ag1 Rb3 Sn2 124.19(3) 1_556 11_566 ?
S7 Sn2 S7 108.12(15) 11_565 12_655 ?
S7 Sn2 S7 113.65(12) 11_565 . ?
S7 Sn2 S7 106.85(14) 12_655 . ?
S7 Sn2 S7 106.85(14) 11_565 2_565 ?
S7 Sn2 S7 113.65(12) 12_655 2_565 ?
S7 Sn2 S7 107.86(15) . 2_565 ?
S7 Sn2 Sn2 54.06(7) 11_565 11_565 ?
S7 Sn2 Sn2 54.06(7) 12_655 11_565 ?
S7 Sn2 Sn2 126.07(7) . 11_565 ?
S7 Sn2 Sn2 126.07(7) 2_565 11_565 ?
S7 Sn2 Sn2 125.94(7) 11_565 11_566 ?
S7 Sn2 Sn2 125.94(7) 12_655 11_566 ?
S7 Sn2 Sn2 53.93(7) . 11_566 ?
S7 Sn2 Sn2 53.93(7) 2_565 11_566 ?
Sn2 Sn2 Sn2 180.0 11_565 11_566 ?
S7 Sn2 Rb3 58.65(7) 11_565 11_565 ?
S7 Sn2 Rb3 96.20(8) 12_655 11_565 ?
S7 Sn2 Rb3 156.88(8) . 11_565 ?
S7 Sn2 Rb3 59.59(7) 2_565 11_565 ?
Sn2 Sn2 Rb3 69.44(2) 11_565 11_565 ?
Sn2 Sn2 Rb3 110.56(2) 11_566 11_565 ?
S7 Sn2 Rb3 96.20(8) 11_565 12_655 ?
S7 Sn2 Rb3 58.65(7) 12_655 12_655 ?
S7 Sn2 Rb3 59.59(7) . 12_655 ?
S7 Sn2 Rb3 156.88(8) 2_565 12_655 ?
Sn2 Sn2 Rb3 69.44(2) 11_565 12_655 ?
Sn2 Sn2 Rb3 110.56(2) 11_566 12_655 ?
Rb3 Sn2 Rb3 138.88(5) 11_565 12_655 ?
S7 Sn2 Rb3 158.50(8) 11_565 . ?
S7 Sn2 Rb3 61.57(8) 12_655 . ?
S7 Sn2 Rb3 57.54(7) . . ?
S7 Sn2 Rb3 94.64(8) 2_565 . ?
Sn2 Sn2 Rb3 112.77(2) 11_565 . ?
Sn2 Sn2 Rb3 67.23(2) 11_566 . ?
Rb3 Sn2 Rb3 137.44(2) 11_565 . ?
Rb3 Sn2 Rb3 62.31(2) 12_655 . ?
S7 Sn2 Rb3 61.57(8) 11_565 2_565 ?
S7 Sn2 Rb3 158.50(8) 12_655 2_565 ?
S7 Sn2 Rb3 94.64(8) . 2_565 ?
S7 Sn2 Rb3 57.54(7) 2_565 2_565 ?
Sn2 Sn2 Rb3 112.77(2) 11_565 2_565 ?
Sn2 Sn2 Rb3 67.23(2) 11_566 2_565 ?
Rb3 Sn2 Rb3 62.31(2) 11_565 2_565 ?
Rb3 Sn2 Rb3 137.44(2) 12_655 2_565 ?
Rb3 Sn2 Rb3 134.45(4) . 2_565 ?
Ag2 Ag2 S7 116.81(12) 3_556 . ?
S7 Ag2 S7 129.33(14) 11_565 . ?
S7 Ag2 S7 106.35(15) 11_565 9_567 ?
S7 Ag2 S7 108.57(9) . 9_567 ?
S7 Ag2 Ag2 129.25(11) 11_565 11_566 ?
S7 Ag2 Ag2 50.57(9) . 11_566 ?
S7 Ag2 Ag2 60.54(7) 9_567 11_566 ?
S7 Ag2 Ag2 50.62(9) 11_565 11_565 ?
S7 Ag2 Ag2 129.56(11) . 11_565 ?
S7 Ag2 Ag2 119.37(8) 9_567 11_565 ?
S7 Ag2 Ag2 137.81(13) 11_565 9_567 ?
S7 Ag2 Ag2 63.21(9) . 9_567 ?
S7 Ag2 Ag2 45.36(8) 9_567 9_567 ?
S7 Ag2 Ag2 62.93(9) 11_565 9_566 ?
S7 Ag2 Ag2 137.99(12) . 9_566 ?
S7 Ag2 Ag2 103.14(10) 9_567 9_566 ?
S7 Ag2 Rb3 104.09(10) 11_565 12_655 ?
S7 Ag2 Rb3 63.40(9) . 12_655 ?
S7 Ag2 Rb3 144.23(9) 9_567 12_655 ?
S7 Ag2 Rb3 65.40(9) 11_565 2_565 ?
S7 Ag2 Rb3 102.12(9) . 2_565 ?
S7 Ag2 Rb3 61.05(7) 9_567 2_565 ?
Rb3 Ag2 Rb3 152.15(6) 12_655 2_565 ?
S7 Ag2 Rb3 159.38(10) 11_565 10_557 ?
S7 Ag2 Rb3 58.05(8) . 10_557 ?
S7 Ag2 Rb3 85.83(8) 9_567 10_557 ?
Rb3 Ag2 Rb3 59.87(4) 12_655 10_557 ?
Rb3 Ag2 Rb3 134.89(4) 2_565 10_557 ?
S7 Ag2 Rb3 56.23(8) 11_565 4_466 ?
S7 Ag2 Rb3 162.25(10) . 4_466 ?
S7 Ag2 Rb3 56.32(7) 9_567 4_466 ?
Rb3 Ag2 Rb3 134.11(4) 12_655 4_466 ?
Rb3 Ag2 Rb3 63.39(4) 2_565 4_466 ?
Rb3 Ag2 Rb3 123.93(5) 10_557 4_466 ?
Sn1 S6 Ag1 101.99(9) . . ?
Sn1 S6 Ag1 82.15(7) . 13_566 ?
Ag1 S6 Ag1 72.16(6) . 13_566 ?
Sn1 S6 Rb3 86.55(7) . . ?
Ag1 S6 Rb3 154.51(8) . . ?
Ag1 S6 Rb3 85.52(6) 13_566 . ?
Sn1 S6 Rb3 85.91(6) . 3_656 ?
Ag1 S6 Rb3 126.33(9) . 3_656 ?
Ag1 S6 Rb3 160.00(10) 13_566 3_656 ?
Rb3 S6 Rb3 77.77(6) . 3_656 ?
Sn1 S6 Rb3 147.91(9) . 12_655 ?
Ag1 S6 Rb3 88.03(6) . 12_655 ?
Ag1 S6 Rb3 71.95(5) 13_566 12_655 ?
Rb3 S6 Rb3 73.12(5) . 12_655 ?
Rb3 S6 Rb3 112.69(7) 3_656 12_655 ?
Sn1 S6 Rb3 141.68(8) . 1_554 ?
Ag1 S6 Rb3 73.73(6) . 1_554 ?
Ag1 S6 Rb3 129.18(7) 13_566 1_554 ?
Rb3 S6 Rb3 113.95(7) . 1_554 ?
Rb3 S6 Rb3 68.75(5) 3_656 1_554 ?
Rb3 S6 Rb3 70.34(5) 12_655 1_554 ?
Ag2 S7 Ag2 78.81(11) 11_566 . ?
Sn2 S7 Sn2 72.01(8) 11_566 . ?
Sn2 S7 Ag2 77.94(9) 11_566 9_567 ?
Sn2 S7 Ag2 111.61(13) . 9_567 ?
Ag2 S7 Rb3 134.57(12) 11_566 . ?
Ag2 S7 Rb3 136.87(12) . . ?
Sn2 S7 Rb3 82.51(7) 11_566 . ?
Sn2 S7 Rb3 84.10(7) . . ?
Ag2 S7 Rb3 149.21(11) 9_567 . ?
Sn2 S7 Rb3 146.21(10) 11_566 12_655 ?
Sn2 S7 Rb3 81.60(8) . 12_655 ?
Rb3 S7 Rb3 73.98(7) . 12_655 ?
Sn2 S7 Rb3 143.51(11) 11_566 10_557 ?
Sn2 S7 Rb3 139.55(12) . 10_557 ?
Rb3 S7 Rb3 112.87(10) . 10_557 ?
Rb3 S7 Rb3 69.55(7) 12_655 10_557 ?
Sn2 S7 Rb3 80.52(8) 11_566 12_656 ?
Sn2 S7 Rb3 145.82(10) . 12_656 ?
Rb3 S7 Rb3 72.30(7) . 12_656 ?
Rb3 S7 Rb3 113.76(10) 12_655 12_656 ?
Rb3 S7 Rb3 73.85(7) 10_557 12_656 ?

loop_
_geom_bond_atom_site_label_1
_geom_bond_atom_site_label_2
_geom_bond_distance
_geom_bond_site_symmetry_2
_geom_bond_publ_flag
Sn1 S6 2.393(2) . ?
Sn1 S6 2.393(2) 6_565 ?
Sn1 S6 2.393(2) 8_466 ?
Sn1 S6 2.393(2) 3_656 ?
Sn1 Rb3 4.0589(11) 6_565 ?
Sn1 Rb3 4.0589(11) 3_656 ?
Sn1 Rb3 4.0589(11) 8_466 ?
Sn1 Rb3 4.0590(11) . ?
Ag1 S6 2.502(3) . ?
Ag1 S6 2.502(3) 8_465 ?
Ag1 S6 2.855(2) 12_655 ?
Ag1 S6 2.855(2) 13_566 ?
Ag1 Ag1 3.1680(11) 13_565 ?
Ag1 Ag1 3.1680(11) 13_566 ?
Ag1 Rb3 3.8157(13) 8_466 ?
Ag1 Rb3 3.8157(13) 1_554 ?
Ag1 Rb3 4.2852(13) 12_655 ?
Ag1 Rb3 4.2852(13) 13_566 ?
Rb3 S6 3.426(3) . ?
Rb3 S7 3.441(3) . ?
Rb3 S6 3.454(2) 3_656 ?
Rb3 S7 3.483(3) 12_656 ?
Rb3 S6 3.566(2) 12_656 ?
Rb3 S7 3.570(3) 10_657 ?
Rb3 S7 3.617(3) 12_655 ?
Rb3 S6 3.666(3) 1_556 ?
Rb3 Ag2 3.831(2) 12_656 ?
Rb3 Ag2 3.899(2) 2_565 ?
Rb3 Sn2 3.9952(12) 11_566 ?
Sn2 S7 2.527(3) 11_565 ?
Sn2 S7 2.527(3) 12_655 ?
Sn2 S7 2.531(3) . ?
Sn2 S7 2.531(3) 2_565 ?
Sn2 Sn2 2.9736(5) 11_565 ?
Sn2 Sn2 2.9736(5) 11_566 ?
Ag2 Ag2 1.068(4) 3_556 ?
Ag2 S7 2.341(3) 11_565 ?
Ag2 S7 2.343(4) . ?
Ag2 S7 2.940(3) 9_567 ?
Ag2 Ag2 2.9736(5) 11_566 ?
Ag2 Ag2 2.9736(5) 11_565 ?
Ag2 Ag2 3.122(3) 9_567 ?
Ag2 Ag2 3.197(3) 9_566 ?
